data_4306957
loop_
_publ_author_name
'Konstantin Yu. Dorogov'
'Muhammed Yousufuddin'
'Nam-Nhat Ho'
'Andrei V. Churakov'
'Lyudmila G. Kuzmina'
'Arthur J. Schultz'
'Sax A. Mason'
'Judith A. K. Howard'
'Dmitry A. Lemenovskii'
'Robert Bau'
'Georgii I. Nikonov'

_publ_contact_author
; Dr Georgii I. Nikonov
  Chemistry Department, Brock University, 
  500 Glenridge Ave., St Catharines, L2S 3A1, 
  ON, Canada
;
_publ_contact_author_email gnikonov@brocku.ca
_publ_section_title
;
Syntheses and Structures of Asymmetric Bis(silyl) Niobocene Hydrides
;
_journal_name_full 'Inorganic Chemistry'
_journal_page_first 147
_journal_page_last 160
_journal_paper_doi 10.1021/ic061314b
_journal_volume 46
_journal_year 2007
_chemical_formula_moiety 'C14 H24 Br Nb Si2'
_chemical_formula_sum 'C14 H24 Br Nb Si2'
_chemical_formula_weight 421.33
_chemical_name_common
;  
(dimethylsilyl)(dimethylbromosilyl)niobocene hydrid 
;
_chemical_name_systematic
;  
bis(cyclopentadienyl)(dimethylsilyl)
(dimethylbromosilyl)(hydrido) niobium (V) 
;
_space_group_IT_number 15
_symmetry_cell_setting monoclinic
_symmetry_space_group_name_Hall '-C 2yc'
_symmetry_space_group_name_H-M 'C 1 2/c 1'
_atom_sites_solution_hydrogens geom
_atom_sites_solution_primary direct
_atom_sites_solution_secondary difmap
_audit_creation_method SHELXL
_cell_angle_alpha 90.00
_cell_angle_beta 99.408(2)
_cell_angle_gamma 90.00
_cell_formula_units_Z 8
_cell_length_a 14.9449(5)
_cell_length_b 8.9330(3)
_cell_length_c 26.0528(9)
_cell_measurement_temperature 120.0(2)
_cell_volume 3431.3(2)
_computing_structure_refinement 'SHELXL-93 (Sheldrick, 1993)'
_computing_structure_solution 'SHELXS-86 (Sheldrick, 1990)'
_diffrn_ambient_temperature 120(2)
_diffrn_measurement_device 'Bruker SMART CCD'
_diffrn_measurement_method \w
_diffrn_radiation_monochromator graphite
_diffrn_radiation_source 'fine-focus sealed tube'
_diffrn_radiation_type MoK\a
_diffrn_radiation_wavelength 0.71073
_diffrn_reflns_av_R_equivalents 0.0819
_diffrn_reflns_av_sigmaI/netI 0.0793
_diffrn_reflns_limit_h_max 20
_diffrn_reflns_limit_h_min -20
_diffrn_reflns_limit_k_max 12
_diffrn_reflns_limit_k_min -12
_diffrn_reflns_limit_l_max 32
_diffrn_reflns_limit_l_min -36
_diffrn_reflns_number 12752
_diffrn_reflns_theta_max 27.00
_diffrn_reflns_theta_min 1.58
_exptl_absorpt_coefficient_mu 3.154
_exptl_absorpt_correction_T_max 0.6665
_exptl_absorpt_correction_T_min 0.5438
_exptl_absorpt_correction_type multi-scan
_exptl_absorpt_process_details 'SADABS (Sheldrick, 1997)'
_exptl_crystal_colour light-beige
_exptl_crystal_density_diffrn 1.631
_exptl_crystal_density_method 'not measured'
_exptl_crystal_description block
_exptl_crystal_F_000 1696
_exptl_crystal_size_max 0.22
_exptl_crystal_size_mid 0.16
_exptl_crystal_size_min 0.14
_refine_diff_density_max 2.709
_refine_diff_density_min -1.132
_refine_diff_density_rms 0.173
_refine_ls_extinction_coef 0.0010(2)
_refine_ls_extinction_expression Fc^*^=kFc[1+0.001xFc^2^\l^3^/sin(2\q)]^-1/4^
_refine_ls_extinction_method SHELXL
_refine_ls_goodness_of_fit_all 1.183
_refine_ls_goodness_of_fit_obs 1.280
_refine_ls_hydrogen_treatment constr
_refine_ls_matrix_type full
_refine_ls_number_parameters 186
_refine_ls_number_reflns 3423
_refine_ls_number_restraints 4
_refine_ls_restrained_S_all 1.178
_refine_ls_restrained_S_obs 1.281
_refine_ls_R_factor_all 0.1004
_refine_ls_R_factor_obs 0.0650
_refine_ls_shift/esd_max -6.012
_refine_ls_shift/esd_mean 0.117
_refine_ls_structure_factor_coef Fsqd
_refine_ls_weighting_details 'w=1/[\s^2^(Fo^2^)+(0.0785P)^2^+3.8077P] where P=(Fo^2^+2Fc^2^)/3'
_refine_ls_weighting_scheme calc
_refine_ls_wR_factor_all 0.1690
_refine_ls_wR_factor_obs 0.1535
_reflns_number_observed 2654
_reflns_number_total 3749
_reflns_observed_criterion I>2\s(I)
_cod_data_source_file ic061314bsi20060716_084620_03.cif
_cod_data_source_block 2c
_cod_depositor_comments
;
The following automatic conversions were performed:

'_refine_ls_weighting_scheme' value 'calc
w=1/[\s^2^(Fo^2^)+(0.0785P)^2^+3.8077P] where P=(Fo^2^+2Fc^2^)/3' was
changed to 'calc'. New tag '_refine_ls_weighting_details' was
created. The value of the new tag was set to
'w=1/[\s^2^(Fo^2^)+(0.0785P)^2^+3.8077P] where P=(Fo^2^+2Fc^2^)/3'.

Automatic conversion script
Id: cif_fix_values 3143 2015-03-26 13:38:13Z robertas 
;
_cod_original_sg_symbol_H-M 'C 2/c'
_cod_database_code 4306957

loop_
_symmetry_equiv_pos_as_xyz
'x, y, z'
'-x, y, -z+1/2'
'x+1/2, y+1/2, z'
'-x+1/2, y+1/2, -z+1/2'
'-x, -y, -z'
'x, -y, z-1/2'
'-x+1/2, -y+1/2, -z'
'x+1/2, -y+1/2, z-1/2'

loop_
_atom_site_aniso_label
_atom_site_aniso_U_11
_atom_site_aniso_U_22
_atom_site_aniso_U_33
_atom_site_aniso_U_23
_atom_site_aniso_U_13
_atom_site_aniso_U_12
Nb1 0.0227(4) 0.0187(3) 0.0177(3) -0.0016(3) 0.0047(2) 0.0017(3)
Br1 0.0273(5) 0.0688(7) 0.0469(6) 0.0358(5) -0.0035(4) -0.0113(4)
Si1 0.0228(10) 0.0338(12) 0.0235(10) 0.0085(9) 0.0036(8) 0.0029(9)
Si2 0.0510(15) 0.0244(12) 0.0242(11) 0.0033(9) -0.0036(10) -0.0094(11)
C1 0.044(5) 0.046(5) 0.024(4) -0.017(4) -0.001(4) 0.021(4)
C2 0.043(5) 0.029(4) 0.032(4) -0.014(4) 0.003(4) 0.003(4)
C3 0.042(5) 0.033(5) 0.028(4) -0.009(4) -0.004(4) 0.002(4)
C4 0.035(5) 0.053(6) 0.017(4) -0.007(4) 0.003(3) 0.003(4)
C5 0.036(5) 0.057(6) 0.017(4) -0.009(4) 0.007(3) 0.009(4)
C6 0.031(4) 0.026(4) 0.027(4) -0.014(3) 0.006(3) 0.004(3)
C7 0.036(5) 0.037(5) 0.026(4) -0.001(4) 0.018(4) -0.001(4)
C8 0.025(4) 0.033(5) 0.035(4) -0.003(4) 0.006(4) 0.004(3)
C9 0.031(4) 0.028(4) 0.040(5) 0.004(4) 0.007(4) 0.013(4)
C10 0.034(5) 0.024(4) 0.049(5) -0.010(4) 0.016(4) 0.000(4)
C11 0.029(4) 0.031(4) 0.041(5) 0.006(4) 0.000(4) -0.004(4)
C12 0.025(4) 0.057(6) 0.029(4) 0.011(4) 0.004(3) 0.008(4)
C13 0.051(6) 0.034(5) 0.026(4) 0.008(4) 0.001(4) -0.024(5)
C14 0.056(7) 0.017(5) 0.029(5) -0.001(4) -0.019(5) 0.005(5)
C15 0.000(10) 0.000(10) 0.000(10) 0.002(8) -0.008(8) -0.028(10)

loop_
_atom_site_label
_atom_site_type_symbol
_atom_site_fract_x
_atom_site_fract_y
_atom_site_fract_z
_atom_site_U_iso_or_equiv
_atom_site_thermal_displace_type
_atom_site_occupancy
_atom_site_calc_flag
_atom_site_refinement_flags
_atom_site_disorder_group
Nb1 Nb 0.19524(4) 0.97302(7) 0.38999(2) 0.0195(2) Uani 1 d D .
Br1 Br 0.04457(6) 0.65906(12) 0.45574(4) 0.0488(3) Uani 1 d . .
Si1 Si 0.04168(14) 0.8378(3) 0.38792(8) 0.0267(5) Uani 1 d . .
Si2 Si 0.1751(2) 1.1640(3) 0.31116(9) 0.0343(6) Uani 1 d D .
C1 C 0.1299(6) 1.1692(10) 0.4342(3) 0.039(2) Uani 1 d . .
H1A H 0.0734(6) 1.2115(10) 0.4192(3) 0.046 Uiso 1 calc R .
C2 C 0.2159(6) 1.2195(9) 0.4257(3) 0.035(2) Uani 1 d . .
H2A H 0.2276(6) 1.3009(9) 0.4042(3) 0.042 Uiso 1 calc R .
C3 C 0.2809(6) 1.1266(9) 0.4549(3) 0.035(2) Uani 1 d . .
H3A H 0.3447(6) 1.1356(9) 0.4569(3) 0.042 Uiso 1 calc R .
C4 C 0.2362(6) 1.0173(10) 0.4808(3) 0.035(2) Uani 1 d . .
H4A H 0.2643(6) 0.9393(10) 0.5025(3) 0.042 Uiso 1 calc R .
C5 C 0.1417(6) 1.0456(11) 0.4685(3) 0.036(2) Uani 1 d . .
H5A H 0.0950(6) 0.9915(11) 0.4811(3) 0.043 Uiso 1 calc R .
C6 C 0.2197(5) 0.7946(9) 0.3259(3) 0.028(2) Uani 1 d . .
H6A H 0.1741(5) 0.7823(9) 0.2962(3) 0.033 Uiso 1 calc R .
C7 C 0.2931(5) 0.8961(9) 0.3301(3) 0.031(2) Uani 1 d . .
H7A H 0.3070(5) 0.9615(9) 0.3037(3) 0.038 Uiso 1 calc R .
C8 C 0.3418(5) 0.8812(9) 0.3811(3) 0.031(2) Uani 1 d . .
H8A H 0.3942(5) 0.9368(9) 0.3953(3) 0.037 Uiso 1 calc R .
C9 C 0.3001(5) 0.7715(9) 0.4071(3) 0.033(2) Uani 1 d . .
H9A H 0.3192(5) 0.7402(9) 0.4420(3) 0.039 Uiso 1 calc R .
C10 C 0.2251(6) 0.7150(9) 0.3728(3) 0.035(2) Uani 1 d . .
H10A H 0.1855(6) 0.6374(9) 0.3800(3) 0.042 Uiso 1 calc R .
C11 C -0.0044(5) 0.7190(9) 0.3300(3) 0.034(2) Uani 1 d . .
H11A H -0.0574(23) 0.6632(47) 0.3373(9) 0.052 Uiso 1 calc R .
H11B H 0.0424(13) 0.6485(42) 0.3230(13) 0.052 Uiso 1 calc R .
H11C H -0.0222(35) 0.7833(11) 0.2996(6) 0.052 Uiso 1 calc R .
C12 C -0.0594(5) 0.9537(11) 0.3995(3) 0.037(2) Uani 1 d . .
H12A H -0.1114(12) 0.8878(13) 0.4007(23) 0.056 Uiso 1 calc R .
H12B H -0.0746(25) 1.0261(45) 0.3711(12) 0.056 Uiso 1 calc R .
H12C H -0.0444(14) 1.0073(52) 0.4326(11) 0.056 Uiso 1 calc R .
C13 C 0.1387(7) 1.0777(11) 0.2458(3) 0.038(2) Uani 0.92 d PD .
H13A H 0.1323(41) 1.1559(14) 0.2191(4) 0.057 Uiso 0.92 calc PR .
H13B H 0.0804(21) 1.0270(59) 0.2451(8) 0.057 Uiso 0.92 calc PR .
H13C H 0.1844(21) 1.0049(51) 0.2389(10) 0.057 Uiso 0.92 calc PR .
C14 C 0.0906(7) 1.3185(10) 0.3130(4) 0.037(3) Uani 0.84 d PD .
H14A H 0.1127(23) 1.3869(43) 0.3417(17) 0.055 Uiso 0.84 calc PR .
H14B H 0.0324(15) 1.2757(12) 0.3183(26) 0.055 Uiso 0.84 calc PR .
H14C H 0.0825(34) 1.3735(48) 0.2801(11) 0.055 Uiso 0.84 calc PR .
C15 C 0.2540(14) 1.3438(26) 0.3142(7) 0.001(5) Uani 0.24 d PD .
H15A H 0.2173(20) 1.4311(38) 0.3015(50) 0.001 Uiso 0.24 calc PR .
H15B H 0.3008(57) 1.3278(65) 0.2924(43) 0.001 Uiso 0.24 calc PR .
H15C H 0.2830(73) 1.3612(93) 0.3503(11) 0.001 Uiso 0.24 calc PR .
H1 H 0.0930(71) 1.0021(105) 0.3442(40) 0.066(31) Uiso 1 d . .
H2 H 0.2367(21) 1.3014(29) 0.3129(15) 0.000(22) Uiso 1 d D .

loop_
_atom_type_symbol
_atom_type_description
_atom_type_scat_dispersion_real
_atom_type_scat_dispersion_imag
_atom_type_scat_source
C C 0.0033 0.0016 'International Tables Vol C Tables 4.2.6.8 and 6.1.1.4'
H H 0.0000 0.0000 'International Tables Vol C Tables 4.2.6.8 and 6.1.1.4'
Si Si 0.0817 0.0704 'International Tables Vol C Tables 4.2.6.8 and 6.1.1.4'
Br Br -0.2901 2.4595 'International Tables Vol C Tables 4.2.6.8 and 6.1.1.4'
Nb Nb -2.0727 0.6215 'International Tables Vol C Tables 4.2.6.8 and 6.1.1.4'

loop_
_geom_angle_atom_site_label_1
_geom_angle_atom_site_label_2
_geom_angle_atom_site_label_3
_geom_angle
_geom_angle_site_symmetry_1
_geom_angle_site_symmetry_3
_geom_angle_publ_flag
C4 Nb1 C9 83.4(3) . . ?
C4 Nb1 C3 34.6(3) . . ?
C9 Nb1 C3 92.4(3) . . ?
C4 Nb1 C6 140.0(3) . . ?
C9 Nb1 C6 56.9(3) . . ?
C3 Nb1 C6 139.3(3) . . ?
C4 Nb1 C8 93.6(3) . . ?
C9 Nb1 C8 34.0(3) . . ?
C3 Nb1 C8 82.6(3) . . ?
C6 Nb1 C8 56.8(3) . . ?
C4 Nb1 C1 57.2(3) . . ?
C9 Nb1 C1 140.5(3) . . ?
C3 Nb1 C1 56.7(3) . . ?
C6 Nb1 C1 161.9(3) . . ?
C8 Nb1 C1 138.8(3) . . ?
C4 Nb1 C2 57.6(3) . . ?
C9 Nb1 C2 125.8(3) . . ?
C3 Nb1 C2 34.2(3) . . ?
C6 Nb1 C2 149.9(3) . . ?
C8 Nb1 C2 107.0(3) . . ?
C1 Nb1 C2 34.4(3) . . ?
C4 Nb1 C10 108.6(3) . . ?
C9 Nb1 C10 34.2(3) . . ?
C3 Nb1 C10 126.2(3) . . ?
C6 Nb1 C10 34.2(3) . . ?
C8 Nb1 C10 56.7(3) . . ?
C1 Nb1 C10 153.6(3) . . ?
C2 Nb1 C10 160.0(3) . . ?
C4 Nb1 C5 34.5(3) . . ?
C9 Nb1 C5 110.2(3) . . ?
C3 Nb1 C5 57.0(3) . . ?
C6 Nb1 C5 152.7(3) . . ?
C8 Nb1 C5 127.9(3) . . ?
C1 Nb1 C5 34.3(3) . . ?
C2 Nb1 C5 57.3(3) . . ?
C10 Nb1 C5 121.0(3) . . ?
C4 Nb1 C7 127.4(3) . . ?
C9 Nb1 C7 56.9(3) . . ?
C3 Nb1 C7 108.2(3) . . ?
C6 Nb1 C7 34.3(3) . . ?
C8 Nb1 C7 34.3(3) . . ?
C1 Nb1 C7 149.4(3) . . ?
C2 Nb1 C7 117.5(3) . . ?
C10 Nb1 C7 56.9(3) . . ?
C5 Nb1 C7 161.9(3) . . ?
C4 Nb1 Si1 100.5(2) . . ?
C9 Nb1 Si1 101.9(2) . . ?
C3 Nb1 Si1 131.0(2) . . ?
C6 Nb1 Si1 84.8(2) . . ?
C8 Nb1 Si1 131.6(2) . . ?
C1 Nb1 Si1 85.5(2) . . ?
C2 Nb1 Si1 119.7(2) . . ?
C10 Nb1 Si1 74.9(2) . . ?
C5 Nb1 Si1 74.1(2) . . ?
C7 Nb1 Si1 119.0(2) . . ?
C4 Nb1 Si2 130.0(2) . . ?
C9 Nb1 Si2 128.3(2) . . ?
C3 Nb1 Si2 99.2(2) . . ?
C6 Nb1 Si2 84.1(2) . . ?
C8 Nb1 Si2 97.8(2) . . ?
C1 Nb1 Si2 84.1(2) . . ?
C2 Nb1 Si2 72.5(2) . . ?
C10 Nb1 Si2 118.3(2) . . ?
C5 Nb1 Si2 118.3(2) . . ?
C7 Nb1 Si2 71.6(2) . . ?
Si1 Nb1 Si2 107.27(8) . . ?
C4 Nb1 H1 133.5(33) . . ?
C9 Nb1 H1 134.1(31) . . ?
C3 Nb1 H1 133.5(31) . . ?
C6 Nb1 H1 80.9(32) . . ?
C8 Nb1 H1 132.8(33) . . ?
C1 Nb1 H1 81.0(31) . . ?
C2 Nb1 H1 99.6(30) . . ?
C10 Nb1 H1 100.3(31) . . ?
C5 Nb1 H1 99.2(33) . . ?
C7 Nb1 H1 98.7(33) . . ?
Si1 Nb1 H1 53.0(32) . . ?
Si2 Nb1 H1 54.3(32) . . ?
C11 Si1 C12 103.9(4) . . ?
C11 Si1 Br1 100.2(3) . . ?
C12 Si1 Br1 99.6(3) . . ?
C11 Si1 Nb1 119.2(3) . . ?
C12 Si1 Nb1 118.0(3) . . ?
Br1 Si1 Nb1 112.96(9) . . ?
C13 Si2 C14 103.3(4) . . ?
C13 Si2 C15 116.9(6) . . ?
C14 Si2 C15 78.6(7) . . ?
C13 Si2 Nb1 114.9(3) . . ?
C14 Si2 Nb1 116.4(3) . . ?
C15 Si2 Nb1 119.9(6) . . ?
C13 Si2 H2 116.2(15) . . ?
C14 Si2 H2 79.2(13) . . ?
C15 Si2 H2 0.9(13) . . ?
Nb1 Si2 H2 120.2(16) . . ?
C2 C1 C5 109.0(8) . . ?
C2 C1 Nb1 72.8(4) . . ?
C5 C1 Nb1 73.4(4) . . ?
C2 C1 H1A 125.5(5) . . ?
C5 C1 H1A 125.5(5) . . ?
Nb1 C1 H1A 120.0(2) . . ?
C3 C2 C1 107.1(8) . . ?
C3 C2 Nb1 72.5(5) . . ?
C1 C2 Nb1 72.8(5) . . ?
C3 C2 H2A 126.5(5) . . ?
C1 C2 H2A 126.5(5) . . ?
Nb1 C2 H2A 120.1(2) . . ?
C2 C3 C4 109.2(8) . . ?
C2 C3 Nb1 73.2(5) . . ?
C4 C3 Nb1 72.6(4) . . ?
C2 C3 H3A 125.4(5) . . ?
C4 C3 H3A 125.4(5) . . ?
Nb1 C3 H3A 120.4(2) . . ?
C3 C4 C5 107.4(8) . . ?
C3 C4 Nb1 72.8(4) . . ?
C5 C4 Nb1 73.7(4) . . ?
C3 C4 H4A 126.3(5) . . ?
C5 C4 H4A 126.3(5) . . ?
Nb1 C4 H4A 119.1(2) . . ?
C1 C5 C4 107.4(8) . . ?
C1 C5 Nb1 72.3(4) . . ?
C4 C5 Nb1 71.8(4) . . ?
C1 C5 H5A 126.3(5) . . ?
C4 C5 H5A 126.3(5) . . ?
Nb1 C5 H5A 121.4(2) . . ?
C10 C6 C7 108.9(7) . . ?
C10 C6 Nb1 73.9(4) . . ?
C7 C6 Nb1 73.9(4) . . ?
C10 C6 H6A 125.6(5) . . ?
C7 C6 H6A 125.6(5) . . ?
Nb1 C6 H6A 118.5(2) . . ?
C8 C7 C6 106.6(7) . . ?
C8 C7 Nb1 72.0(4) . . ?
C6 C7 Nb1 71.7(4) . . ?
C8 C7 H7A 126.7(5) . . ?
C6 C7 H7A 126.7(5) . . ?
Nb1 C7 H7A 121.4(2) . . ?
C9 C8 C7 108.8(7) . . ?
C9 C8 Nb1 72.8(4) . . ?
C7 C8 Nb1 73.7(4) . . ?
C9 C8 H8A 125.6(5) . . ?
C7 C8 H8A 125.6(5) . . ?
Nb1 C8 H8A 119.6(2) . . ?
C8 C9 C10 108.4(7) . . ?
C8 C9 Nb1 73.1(4) . . ?
C10 C9 Nb1 73.8(4) . . ?
C8 C9 H9A 125.8(5) . . ?
C10 C9 H9A 125.8(5) . . ?
Nb1 C9 H9A 119.1(2) . . ?
C6 C10 C9 107.3(7) . . ?
C6 C10 Nb1 72.0(4) . . ?
C9 C10 Nb1 72.0(4) . . ?
C6 C10 H10A 126.3(5) . . ?
C9 C10 H10A 126.3(5) . . ?
Nb1 C10 H10A 121.5(2) . . ?
Si1 C11 H11A 109.5(3) . . ?
Si1 C11 H11B 109.5(3) . . ?
H11A C11 H11B 109.5 . . ?
Si1 C11 H11C 109.5(3) . . ?
H11A C11 H11C 109.5 . . ?
H11B C11 H11C 109.5 . . ?
Si1 C12 H12A 109.5(3) . . ?
Si1 C12 H12B 109.5(3) . . ?
H12A C12 H12B 109.5 . . ?
Si1 C12 H12C 109.5(3) . . ?
H12A C12 H12C 109.5 . . ?
H12B C12 H12C 109.5 . . ?
Si2 C13 H13A 109.5(3) . . ?
Si2 C13 H13B 109.5(3) . . ?
H13A C13 H13B 109.5 . . ?
Si2 C13 H13C 109.5(3) . . ?
H13A C13 H13C 109.5 . . ?
H13B C13 H13C 109.5 . . ?
Si2 C14 H14A 109.5(3) . . ?
Si2 C14 H14B 109.5(3) . . ?
H14A C14 H14B 109.5 . . ?
Si2 C14 H14C 109.5(3) . . ?
H14A C14 H14C 109.5 . . ?
H14B C14 H14C 109.5 . . ?
Si2 C15 H15A 109.5(6) . . ?
Si2 C15 H15B 109.5(6) . . ?
H15A C15 H15B 109.5 . . ?
Si2 C15 H15C 109.5(6) . . ?
H15A C15 H15C 109.5 . . ?
H15B C15 H15C 109.47(6) . . ?
Si2 C15 H2 2.9(43) . . ?
H15A C15 H2 110.7(54) . . ?
H15B C15 H2 106.5(46) . . ?
H15C C15 H2 111.2(59) . . ?

loop_
_geom_bond_atom_site_label_1
_geom_bond_atom_site_label_2
_geom_bond_distance
_geom_bond_site_symmetry_2
_geom_bond_publ_flag
Nb1 C4 2.379(7) . ?
Nb1 C9 2.381(8) . ?
Nb1 C3 2.382(8) . ?
Nb1 C6 2.380(7) . ?
Nb1 C8 2.385(8) . ?
Nb1 C1 2.391(8) . ?
Nb1 C2 2.391(8) . ?
Nb1 C10 2.404(8) . ?
Nb1 C5 2.404(7) . ?
Nb1 C7 2.408(7) . ?
Nb1 Si1 2.586(2) . ?
Nb1 Si2 2.649(2) . ?
Nb1 H1 1.80(10) . ?
Br1 Si1 2.377(2) . ?
Si1 C11 1.881(9) . ?
Si1 C12 1.895(8) . ?
Si2 C13 1.867(9) . ?
Si2 C14 1.877(10) . ?
Si2 C15 1.99(2) . ?
Si2 H2 1.53(2) . ?
C1 C2 1.412(13) . ?
C1 C5 1.414(12) . ?
C1 H1A 0.95 . ?
C2 C3 1.404(12) . ?
C2 H2A 0.95 . ?
C3 C4 1.415(12) . ?
C3 H3A 0.95 . ?
C4 C5 1.419(12) . ?
C4 H4A 0.95 . ?
C5 H5A 0.95 . ?
C6 C10 1.405(12) . ?
C6 C7 1.414(11) . ?
C6 H6A 0.95 . ?
C7 C8 1.413(11) . ?
C7 H7A 0.95 . ?
C8 C9 1.395(11) . ?
C8 H8A 0.95 . ?
C9 C10 1.408(11) . ?
C9 H9A 0.95 . ?
C10 H10A 0.95 . ?
C11 H11A 0.98 . ?
C11 H11B 0.98 . ?
C11 H11C 0.98 . ?
C12 H12A 0.98 . ?
C12 H12B 0.98 . ?
C12 H12C 0.98 . ?
C13 H13A 0.98 . ?
C13 H13B 0.98 . ?
C13 H13C 0.98 . ?
C14 H14A 0.98 . ?
C14 H14B 0.98 . ?
C14 H14C 0.98 . ?
C15 H15A 0.98 . ?
C15 H15B 0.98 . ?
C15 H15C 0.98 . ?
C15 H2 0.46(3) . ?
